data_4307991
loop_
_publ_author_name
'Matthew A. Gave'
'Christos D. Malliakas'
'David P. Weliky'
'Mercouri G. Kanatzidis'

_publ_section_title
;
Wide Compositional and Structural Diversity in the System Tl/Bi/P/Q (Q = S,
Se) and Observation of Vicinal P-Tl J Coupling in the Solid State
;
_journal_name_full 'Inorganic Chemistry'
_journal_page_first 3632
_journal_page_last 3644
_journal_paper_doi 10.1021/ic062465h
_journal_volume 46
_journal_year 2007
_chemical_formula_sum 'Bi P2 Se6 Tl'
_chemical_formula_weight 949.05
_chemical_name_systematic
; 
 ? 
;
_space_group_IT_number 14
_symmetry_cell_setting monoclinic
_symmetry_space_group_name_Hall '-P 2ybc'
_symmetry_space_group_name_H-M 'P 1 21/c 1'
_atom_sites_solution_hydrogens geom
_atom_sites_solution_primary direct
_atom_sites_solution_secondary difmap
_audit_creation_method SHELXL-97
_cell_angle_alpha 90.00
_cell_angle_beta 113.731(4)
_cell_angle_gamma 90.00
_cell_formula_units_Z 4
_cell_length_a 12.539(3)
_cell_length_b 7.4990(18)
_cell_length_c 12.248(3)
_cell_measurement_temperature 273(2)
_cell_volume 1054.3(4)
_computing_structure_refinement 'SHELXL-97 (Sheldrick, 1997)'
_computing_structure_solution 'SHELXS-97 (Sheldrick, 1990)'
_diffrn_ambient_temperature 273(2)
_diffrn_measured_fraction_theta_full 0.954
_diffrn_measured_fraction_theta_max 0.954
_diffrn_radiation_monochromator graphite
_diffrn_radiation_source 'fine-focus sealed tube'
_diffrn_radiation_type MoK\a
_diffrn_radiation_wavelength 0.71073
_diffrn_reflns_av_R_equivalents 0.0530
_diffrn_reflns_av_sigmaI/netI 0.0624
_diffrn_reflns_limit_h_max 16
_diffrn_reflns_limit_h_min -16
_diffrn_reflns_limit_k_max 9
_diffrn_reflns_limit_k_min -5
_diffrn_reflns_limit_l_max 15
_diffrn_reflns_limit_l_min -16
_diffrn_reflns_number 6233
_diffrn_reflns_theta_full 28.31
_diffrn_reflns_theta_max 28.31
_diffrn_reflns_theta_min 1.77
_exptl_absorpt_coefficient_mu 52.879
_exptl_crystal_density_diffrn 5.979
_exptl_crystal_density_method 'not measured'
_exptl_crystal_F_000 1592
_refine_diff_density_max 2.810
_refine_diff_density_min -4.566
_refine_diff_density_rms 0.534
_refine_ls_extinction_method none
_refine_ls_goodness_of_fit_ref 1.083
_refine_ls_hydrogen_treatment mixed
_refine_ls_matrix_type full
_refine_ls_number_parameters 91
_refine_ls_number_reflns 2495
_refine_ls_number_restraints 0
_refine_ls_restrained_S_all 1.083
_refine_ls_R_factor_all 0.0537
_refine_ls_R_factor_gt 0.0399
_refine_ls_shift/su_max 0.001
_refine_ls_shift/su_mean 0.000
_refine_ls_structure_factor_coef Fsqd
_refine_ls_weighting_details 'calc w=1/[\s^2^(Fo^2^)+(0.0536P)^2^+0.0000P] where P=(Fo^2^+2Fc^2^)/3'
_refine_ls_weighting_scheme calc
_refine_ls_wR_factor_gt 0.0984
_refine_ls_wR_factor_ref 0.1037
_reflns_number_gt 2052
_reflns_number_total 2495
_reflns_threshold_expression >2sigma(I)
_cod_data_source_file ic062465hsi20061222_051627.cif
_cod_data_source_block aredop31_c
_cod_database_code 4307991

loop_
_symmetry_equiv_pos_as_xyz
'x, y, z'
'-x, y+1/2, -z+1/2'
'-x, -y, -z'
'x, -y-1/2, z-1/2'

loop_
_atom_site_label
_atom_site_type_symbol
_atom_site_fract_x
_atom_site_fract_y
_atom_site_fract_z
_atom_site_U_iso_or_equiv
_atom_site_adp_type
_atom_site_occupancy
_atom_site_symmetry_multiplicity
_atom_site_calc_flag
_atom_site_refinement_flags
_atom_site_disorder_assembly
_atom_site_disorder_group
Bi Bi 0.12056(4) 0.14996(5) 0.34041(4) 0.01402(14) Uani 1 1 d . . .
Tl Tl 0.42260(4) 0.57571(6) 0.65489(5) 0.01961(15) Uani 1 1 d . . .
Se1 Se 0.41281(10) 0.73433(14) 0.40133(11) 0.0125(2) Uani 1 1 d . . .
Se2 Se 0.31130(11) -0.00864(14) 0.57303(11) 0.0139(3) Uani 1 1 d . . .
Se3 Se 0.16834(10) 0.50967(13) 0.43837(11) 0.0119(2) Uani 1 1 d . . .
Se4 Se 0.33789(10) 0.19833(14) 0.31838(11) 0.0127(2) Uani 1 1 d . . .
Se5 Se 0.05676(10) 0.31258(14) 0.11243(11) 0.0120(2) Uani 1 1 d . . .
Se6 Se 0.11441(10) -0.17897(13) 0.19110(11) 0.0115(2) Uani 1 1 d . . .
P1 P 0.2382(3) 0.6313(3) 0.3154(3) 0.0096(6) Uani 1 1 d . . .
P2 P 0.2395(3) 0.0902(3) 0.6948(3) 0.0101(6) Uani 1 1 d . . .

loop_
_atom_site_aniso_label
_atom_site_aniso_U_11
_atom_site_aniso_U_22
_atom_site_aniso_U_33
_atom_site_aniso_U_23
_atom_site_aniso_U_13
_atom_site_aniso_U_12
Bi 0.0199(2) 0.0081(2) 0.0155(3) 0.00167(15) 0.00862(19) -0.00160(16)
Tl 0.0234(3) 0.0157(2) 0.0195(3) 0.00144(17) 0.0084(2) -0.00063(19)
Se1 0.0150(5) 0.0089(5) 0.0135(6) -0.0016(4) 0.0056(5) -0.0018(4)
Se2 0.0204(6) 0.0119(5) 0.0118(6) 0.0015(4) 0.0089(5) 0.0034(4)
Se3 0.0183(5) 0.0071(4) 0.0131(6) -0.0015(4) 0.0093(5) -0.0023(4)
Se4 0.0152(5) 0.0070(4) 0.0167(7) 0.0026(4) 0.0072(5) 0.0017(4)
Se5 0.0154(5) 0.0080(4) 0.0112(6) 0.0001(4) 0.0038(5) -0.0004(4)
Se6 0.0163(5) 0.0053(4) 0.0122(6) 0.0008(4) 0.0050(5) 0.0004(4)
P1 0.0146(13) 0.0059(11) 0.0096(15) -0.0004(10) 0.0063(12) 0.0005(11)
P2 0.0163(14) 0.0048(11) 0.0107(15) 0.0007(10) 0.0069(12) 0.0009(11)

loop_
_atom_type_symbol
_atom_type_description
_atom_type_scat_dispersion_real
_atom_type_scat_dispersion_imag
_atom_type_scat_source
P P 0.1023 0.0942 'International Tables Vol C Tables 4.2.6.8 and 6.1.1.4'
Se Se -0.0929 2.2259 'International Tables Vol C Tables 4.2.6.8 and 6.1.1.4'
Tl Tl -2.8358 9.6688 'International Tables Vol C Tables 4.2.6.8 and 6.1.1.4'
Bi Bi -4.1077 10.2566 'International Tables Vol C Tables 4.2.6.8 and 6.1.1.4'

loop_
_geom_angle_atom_site_label_1
_geom_angle_atom_site_label_2
_geom_angle_atom_site_label_3
_geom_angle
_geom_angle_site_symmetry_1
_geom_angle_site_symmetry_3
_geom_angle_publ_flag
Se5 Bi Se4 75.90(4) . . ?
Se5 Bi Se3 86.42(4) . . ?
Se4 Bi Se3 82.88(3) . . ?
Se5 Bi Se6 80.18(4) . . ?
Se4 Bi Se6 80.89(3) . . ?
Se3 Bi Se6 161.03(4) . . ?
Se5 Bi Se6 79.78(3) . 2 ?
Se4 Bi Se6 146.07(3) . 2 ?
Se3 Bi Se6 72.25(3) . 2 ?
Se6 Bi Se6 117.86(3) . 2 ?
Se5 Bi Se2 149.99(4) . . ?
Se4 Bi Se2 74.12(4) . . ?
Se3 Bi Se2 91.25(3) . . ?
Se6 Bi Se2 93.68(3) . . ?
Se6 Bi Se2 127.80(4) 2 . ?
Se5 Bi Tl 107.06(3) . . ?
Se4 Bi Tl 63.92(3) . . ?
Se3 Bi Tl 33.71(2) . . ?
Se6 Bi Tl 140.06(3) . . ?
Se6 Bi Tl 102.05(3) 2 . ?
Se2 Bi Tl 60.12(3) . . ?
Se5 Bi Tl 71.97(3) . 4_565 ?
Se4 Bi Tl 31.57(3) . 4_565 ?
Se3 Bi Tl 113.55(3) . 4_565 ?
Se6 Bi Tl 49.40(2) . 4_565 ?
Se6 Bi Tl 150.45(3) 2 4_565 ?
Se2 Bi Tl 81.70(3) . 4_565 ?
Tl Bi Tl 94.47(2) . 4_565 ?
Se5 Bi Tl 142.36(3) . 1_545 ?
Se4 Bi Tl 76.87(3) . 1_545 ?
Se3 Bi Tl 115.34(3) . 1_545 ?
Se6 Bi Tl 70.23(3) . 1_545 ?
Se6 Bi Tl 134.56(3) 2 1_545 ?
Se2 Bi Tl 24.17(2) . 1_545 ?
Tl Bi Tl 83.281(19) . 1_545 ?
Tl Bi Tl 71.184(16) 4_565 1_545 ?
Se5 Bi Tl 75.87(3) . 3_666 ?
Se4 Bi Tl 13.65(2) . 3_666 ?
Se3 Bi Tl 69.23(2) . 3_666 ?
Se6 Bi Tl 94.35(3) . 3_666 ?
Se6 Bi Tl 135.19(3) 2 3_666 ?
Se2 Bi Tl 75.35(3) . 3_666 ?
Tl Bi Tl 52.251(14) . 3_666 ?
Tl Bi Tl 44.949(13) 4_565 3_666 ?
Tl Bi Tl 83.543(17) 1_545 3_666 ?
Se3 Tl Se1 68.50(3) . . ?
Se3 Tl Se4 87.20(3) . 4_566 ?
Se1 Tl Se4 153.37(3) . 4_566 ?
Se3 Tl Se4 134.53(3) . 3_666 ?
Se1 Tl Se4 66.39(3) . 3_666 ?
Se4 Tl Se4 138.14(2) 4_566 3_666 ?
Se3 Tl Se1 102.03(3) . 3_666 ?
Se1 Tl Se1 81.31(3) . 3_666 ?
Se4 Tl Se1 93.85(3) 4_566 3_666 ?
Se4 Tl Se1 76.67(3) 3_666 3_666 ?
Se3 Tl Se1 114.50(3) . 4_576 ?
Se1 Tl Se1 133.67(2) . 4_576 ?
Se4 Tl Se1 65.69(3) 4_566 4_576 ?
Se4 Tl Se1 93.03(3) 3_666 4_576 ?
Se1 Tl Se1 136.05(2) 3_666 4_576 ?
Se3 Tl Se2 75.42(3) . 1_565 ?
Se1 Tl Se2 62.20(3) . 1_565 ?
Se4 Tl Se2 123.47(3) 4_566 1_565 ?
Se4 Tl Se2 79.06(3) 3_666 1_565 ?
Se1 Tl Se2 141.99(3) 3_666 1_565 ?
Se1 Tl Se2 73.68(3) 4_576 1_565 ?
Se3 Tl Se2 159.81(3) . 2_656 ?
Se1 Tl Se2 126.23(3) . 2_656 ?
Se4 Tl Se2 75.11(3) 4_566 2_656 ?
Se4 Tl Se2 63.26(3) 3_666 2_656 ?
Se1 Tl Se2 70.15(3) 3_666 2_656 ?
Se1 Tl Se2 67.16(3) 4_576 2_656 ?
Se2 Tl Se2 122.49(3) 1_565 2_656 ?
P1 Se1 Tl 88.60(9) . . ?
P1 Se1 Tl 103.83(8) . 3_666 ?
Tl Se1 Tl 98.69(3) . 3_666 ?
P1 Se1 Tl 96.31(9) . 4_575 ?
Tl Se1 Tl 174.69(4) . 4_575 ?
Tl Se1 Tl 82.11(3) 3_666 4_575 ?
P1 Se1 Tl 122.90(9) . 2_656 ?
Tl Se1 Tl 52.26(2) . 2_656 ?
Tl Se1 Tl 119.92(3) 3_666 2_656 ?
Tl Se1 Tl 122.82(3) 4_575 2_656 ?
P2 Se2 Bi 96.90(9) . . ?
P2 Se2 Tl 110.31(8) . 1_545 ?
Bi Se2 Tl 133.70(4) . 1_545 ?
P2 Se2 Tl 78.16(9) . 2_646 ?
Bi Se2 Tl 146.92(4) . 2_646 ?
Tl Se2 Tl 77.09(3) 1_545 2_646 ?
P2 Se2 Tl 72.29(8) . . ?
Bi Se2 Tl 83.66(3) . . ?
Tl Se2 Tl 139.42(4) 1_545 . ?
Tl Se2 Tl 63.571(19) 2_646 . ?
P1 Se3 Bi 99.95(8) . . ?
P1 Se3 Tl 88.03(9) . . ?
Bi Se3 Tl 116.55(4) . . ?
P2 Se4 Bi 82.22(9) 4_565 . ?
P2 Se4 Tl 104.94(9) 4_565 4_565 ?
Bi Se4 Tl 121.61(4) . 4_565 ?
P2 Se4 Tl 86.27(8) 4_565 3_666 ?
Bi Se4 Tl 154.68(4) . 3_666 ?
Tl Se4 Tl 83.13(3) 4_565 3_666 ?
P2 Se4 Tl 92.03(8) 4_565 . ?
Bi Se4 Tl 83.28(3) . . ?
Tl Se4 Tl 151.08(4) 4_565 . ?
Tl Se4 Tl 74.65(3) 3_666 . ?
P2 Se5 Bi 82.19(8) 4_565 . ?
P2 Se5 Tl 55.93(7) 4_565 4_565 ?
Bi Se5 Tl 77.14(3) . 4_565 ?
P1 Se6 Bi 105.48(9) 1_545 . ?
P1 Se6 Bi 100.91(8) 1_545 2_545 ?
Bi Se6 Bi 101.72(4) . 2_545 ?
P1 Se6 Tl 76.48(8) 1_545 4_565 ?
Bi Se6 Tl 96.52(3) . 4_565 ?
Bi Se6 Tl 161.57(4) 2_545 4_565 ?
Se1 P1 Se6 113.62(12) . 1_565 ?
Se1 P1 Se3 114.65(14) . . ?
Se6 P1 Se3 111.94(13) 1_565 . ?
Se1 P1 P2 108.30(15) . 4_565 ?
Se6 P1 P2 102.37(15) 1_565 4_565 ?
Se3 P1 P2 104.71(13) . 4_565 ?
Se1 P1 Tl 57.69(8) . . ?
Se6 P1 Tl 139.48(11) 1_565 . ?
Se3 P1 Tl 57.11(7) . . ?
P2 P1 Tl 118.06(12) 4_565 . ?
Se1 P1 Tl 53.08(7) . 4_575 ?
Se6 P1 Tl 72.93(8) 1_565 4_575 ?
Se3 P1 Tl 166.58(12) . 4_575 ?
P2 P1 Tl 85.82(11) 4_565 4_575 ?
Tl P1 Tl 110.74(7) . 4_575 ?
Se1 P1 Tl 47.80(7) . 3_666 ?
Se6 P1 Tl 132.33(11) 1_565 3_666 ?
Se3 P1 Tl 115.53(10) . 3_666 ?
P2 P1 Tl 61.79(10) 4_565 3_666 ?
Tl P1 Tl 74.61(5) . 3_666 ?
Tl P1 Tl 61.86(4) 4_575 3_666 ?
Se2 P2 Se4 116.69(14) . 4_566 ?
Se2 P2 Se5 116.07(14) . 4_566 ?
Se4 P2 Se5 105.46(12) 4_566 4_566 ?
Se2 P2 P1 108.57(13) . 4_566 ?
Se4 P2 P1 103.47(15) 4_566 4_566 ?
Se5 P2 P1 105.32(14) 4_566 4_566 ?
Se2 P2 Tl 68.85(8) . 2_646 ?
Se4 P2 Tl 59.36(7) 4_566 2_646 ?
Se5 P2 Tl 162.46(11) 4_566 2_646 ?
P1 P2 Tl 87.84(12) 4_566 2_646 ?
Se2 P2 Tl 80.07(8) . . ?
Se4 P2 Tl 46.47(6) 4_566 . ?
Se5 P2 Tl 99.54(9) 4_566 . ?
P1 P2 Tl 145.84(14) 4_566 . ?
Tl P2 Tl 63.94(4) 2_646 . ?
Se2 P2 Tl 43.66(6) . 1_545 ?
Se4 P2 Tl 120.74(11) 4_566 1_545 ?
Se5 P2 Tl 133.80(10) 4_566 1_545 ?
P1 P2 Tl 65.40(9) 4_566 1_545 ?
Tl P2 Tl 62.12(4) 2_646 1_545 ?
Tl P2 Tl 111.90(6) . 1_545 ?
Se2 P2 Tl 122.03(10) . 4_566 ?
Se4 P2 Tl 63.54(8) 4_566 4_566 ?
Se5 P2 Tl 119.02(10) 4_566 4_566 ?
P1 P2 Tl 40.20(10) 4_566 4_566 ?
Tl P2 Tl 64.32(4) 2_646 4_566 ?
Tl P2 Tl 106.71(6) . 4_566 ?
Tl P2 Tl 83.99(5) 1_545 4_566 ?

loop_
_geom_bond_atom_site_label_1
_geom_bond_atom_site_label_2
_geom_bond_distance
_geom_bond_site_symmetry_2
_geom_bond_publ_flag
Bi Se5 2.8506(14) . ?
Bi Se4 2.8676(14) . ?
Bi Se3 2.9148(12) . ?
Bi Se6 3.0531(13) . ?
Bi Se6 3.0919(13) 2 ?
Bi Se2 3.1253(14) . ?
Bi Tl 5.2565(10) . ?
Bi Tl 5.4128(11) 4_565 ?
Bi Tl 5.9985(11) 1_545 ?
Bi Tl 6.0650(15) 3_666 ?
Tl Se3 3.2615(14) . ?
Tl Se1 3.2814(15) . ?
Tl Se4 3.3277(14) 4_566 ?
Tl Se4 3.3476(14) 3_666 ?
Tl Se1 3.3590(13) 3_666 ?
Tl Se1 3.3843(14) 4_576 ?
Tl Se2 3.3974(14) 1_565 ?
Tl Se2 3.6999(15) 2_656 ?
Se1 P1 2.155(3) . ?
Se1 Tl 3.3590(13) 3_666 ?
Se1 Tl 3.3843(14) 4_575 ?
Se1 Tl 5.5972(17) 2_656 ?
Se2 P2 2.160(3) . ?
Se2 Tl 3.3974(14) 1_545 ?
Se2 Tl 3.6999(15) 2_646 ?
Se3 P1 2.220(3) . ?
Se4 P2 2.197(3) 4_565 ?
Se4 Tl 3.3277(13) 4_565 ?
Se4 Tl 3.3476(14) 3_666 ?
Se5 P2 2.222(3) 4_565 ?
Se5 Tl 5.2795(16) 4_565 ?
Se6 P1 2.203(3) 1_545 ?
Se6 Bi 3.0919(13) 2_545 ?
Se6 Tl 4.1365(15) 4_565 ?
P1 Se6 2.203(3) 1_565 ?
P1 P2 2.228(4) 4_565 ?
P1 Tl 4.207(3) 4_575 ?
P1 Tl 4.403(3) 3_666 ?
P2 Se4 2.197(3) 4_566 ?
P2 Se5 2.222(3) 4_566 ?
P2 P1 2.228(4) 4_566 ?
P2 Tl 3.883(3) 2_646 ?
P2 Tl 4.615(3) 1_545 ?
P2 Tl 5.307(3) 4_566 ?
